data_7127099
loop_
_publ_author_name
'Kwak, Se Hun'
'Daugulis, Olafs'

_publ_section_title
;
 N-Iminopyridinium ylide-directed, cobalt-catalysed coupling of
 sp<sup>2</sup> C-H bonds with alkynes.
;
_journal_issue 75
_journal_name_full 'Chemical communications (Cambridge, England)'
_journal_page_first 11070
_journal_page_last 11073
_journal_paper_doi 10.1039/d0cc05294a
_journal_volume 56
_journal_year 2020
_chemical_formula_sum 'C19 H17 N O3'
_chemical_formula_weight 307.33
_space_group_crystal_system monoclinic
_space_group_IT_number 14
_space_group_name_Hall '-P 2ybc'
_space_group_name_H-M_alt 'P 1 21/c 1'
_atom_sites_solution_hydrogens mixed
_atom_sites_solution_primary direct
_audit_creation_method SHELXL-2018/3
_audit_update_record
;
2020-03-17 deposited with the CCDC.	2020-08-10 downloaded from the CCDC.
;
_cell_angle_alpha 90
_cell_angle_beta 118.742(2)
_cell_angle_gamma 90
_cell_formula_units_Z 4
_cell_length_a 10.7539(7)
_cell_length_b 15.7753(11)
_cell_length_c 10.6322(7)
_cell_measurement_reflns_used 9936
_cell_measurement_temperature 123(2)
_cell_measurement_theta_max 67.86
_cell_measurement_theta_min 4.69
_cell_volume 1581.48(19)
_computing_cell_refinement 'Bruker SAINT'
_computing_data_collection 'Bruker APEX3'
_computing_data_reduction 'Bruker SAINT'
_computing_structure_refinement 'SHELXL-2018/3 (Sheldrick, 2018)'
_computing_structure_solution 'SHELXT 2014/5 (Sheldrick, 2014)'
_diffrn_ambient_temperature 123(2)
_diffrn_measured_fraction_theta_full 0.981
_diffrn_measured_fraction_theta_max 0.978
_diffrn_measurement_device_type 'Bruker APEX-III PHOTON'
_diffrn_measurement_method 'narrow frame \w scans'
_diffrn_radiation_type CuK\a
_diffrn_radiation_wavelength 1.54178
_diffrn_reflns_av_R_equivalents 0.0193
_diffrn_reflns_av_unetI/netI 0.0208
_diffrn_reflns_Laue_measured_fraction_full 0.981
_diffrn_reflns_Laue_measured_fraction_max 0.978
_diffrn_reflns_limit_h_max 12
_diffrn_reflns_limit_h_min -10
_diffrn_reflns_limit_k_max 18
_diffrn_reflns_limit_k_min -17
_diffrn_reflns_limit_l_max 12
_diffrn_reflns_limit_l_min -12
_diffrn_reflns_number 12200
_diffrn_reflns_point_group_measured_fraction_full 0.981
_diffrn_reflns_point_group_measured_fraction_max 0.978
_diffrn_reflns_theta_full 67.679
_diffrn_reflns_theta_max 67.854
_diffrn_reflns_theta_min 4.690
_exptl_absorpt_coefficient_mu 0.709
_exptl_absorpt_correction_T_max 0.7530
_exptl_absorpt_correction_T_min 0.6406
_exptl_absorpt_correction_type empirical
_exptl_absorpt_process_details SADABS
_exptl_crystal_colour colourless
_exptl_crystal_density_diffrn 1.291
_exptl_crystal_description PLATE
_exptl_crystal_F_000 648
_exptl_crystal_size_max 0.37
_exptl_crystal_size_mid 0.32
_exptl_crystal_size_min 0.04
_refine_diff_density_max 0.215
_refine_diff_density_min -0.158
_refine_diff_density_rms 0.033
_refine_ls_extinction_method none
_refine_ls_goodness_of_fit_ref 1.003
_refine_ls_hydrogen_treatment mixed
_refine_ls_matrix_type full
_refine_ls_number_parameters 213
_refine_ls_number_reflns 2801
_refine_ls_number_restraints 0
_refine_ls_restrained_S_all 1.003
_refine_ls_R_factor_all 0.0332
_refine_ls_R_factor_gt 0.0330
_refine_ls_shift/su_max 0.000
_refine_ls_shift/su_mean 0.000
_refine_ls_structure_factor_coef Fsqd
_refine_ls_weighting_details 'w=1/[\s^2^(Fo^2^)+(0.0485P)^2^+0.5447P] where P=(Fo^2^+2Fc^2^)/3'
_refine_ls_weighting_scheme calc
_refine_ls_wR_factor_gt 0.0895
_refine_ls_wR_factor_ref 0.0896
_reflns_Friedel_coverage 0.000
_reflns_number_gt 2774
_reflns_number_total 2801
_reflns_threshold_expression 'I > 2\s(I)'
_cod_data_source_file d0cc05294a2.cif
_cod_data_source_block XW237
_cod_depositor_comments
;
The following automatic conversions were performed:

data item '_atom_sites_solution_primary' value 'direct method' was
changed to 'direct'.

Automatic conversion script
Id: cif_fix_values 7556 2019-12-06 15:28:31Z antanas 

 Adding full bibliography for 7127099--7127100.cif.
;
_cod_original_sg_symbol_H-M 'P 21/c'
_cod_database_code 7127099
_shelx_shelxl_version_number 2018/3
_shelx_space_group_comment
;
The symmetry employed for this shelxl refinement is uniquely defined
by the following loop, which should always be used as a source of
symmetry information in preference to the above space-group names.
They are only intended as comments.
;
_shelx_estimated_absorpt_t_min 0.779
_shelx_estimated_absorpt_t_max 0.972

loop_
_space_group_symop_operation_xyz
'x, y, z'
'-x, y+1/2, -z+1/2'
'-x, -y, -z'
'x, -y-1/2, z-1/2'

loop_
_atom_site_label
_atom_site_type_symbol
_atom_site_fract_x
_atom_site_fract_y
_atom_site_fract_z
_atom_site_U_iso_or_equiv
_atom_site_adp_type
_atom_site_occupancy
_atom_site_site_symmetry_order
_atom_site_calc_flag
_atom_site_refinement_flags_posn
_atom_site_refinement_flags_adp
_atom_site_refinement_flags_occupancy
_atom_site_disorder_assembly
_atom_site_disorder_group
O1 O 0.45113(8) 0.13501(5) 0.80602(8) 0.0251(2) Uani 1 1 d . . . . .
O2 O -0.11799(8) 0.07338(5) 0.38064(8) 0.0261(2) Uani 1 1 d . . . . .
O3 O 0.29895(8) 0.06025(5) 0.85076(8) 0.0272(2) Uani 1 1 d . . . . .
N1 N 0.09757(9) 0.10141(6) 0.57010(9) 0.0205(2) Uani 1 1 d . . . . .
H1N H 0.1050(13) 0.0489(10) 0.5933(14) 0.025 Uiso 1 1 d . U . . .
C1 C 0.69970(13) 0.11279(11) 0.91700(15) 0.0428(4) Uani 1 1 d . . . . .
H16 H 0.690314 0.086633 0.829244 0.064 Uiso 1 1 calc R U . . .
H1 H 0.782560 0.089081 1.000403 0.064 Uiso 1 1 calc R U . . .
H3 H 0.711684 0.174165 0.913321 0.064 Uiso 1 1 calc R U . . .
C2 C 0.56985(11) 0.09531(8) 0.92918(12) 0.0281(3) Uani 1 1 d . . . . .
H14 H 0.554286 0.033442 0.928904 0.034 Uiso 1 1 calc R U . . .
H15 H 0.579730 0.119254 1.019603 0.034 Uiso 1 1 calc R U . . .
C3 C 0.32277(11) 0.11214(6) 0.78217(11) 0.0193(2) Uani 1 1 d . . . . .
C4 C 0.20758(10) 0.15581(7) 0.65363(11) 0.0191(2) Uani 1 1 d . . . . .
C5 C 0.20496(10) 0.23932(7) 0.62077(11) 0.0191(2) Uani 1 1 d . . . . .
C6 C 0.08549(10) 0.26967(7) 0.48880(11) 0.0189(2) Uani 1 1 d . . . . .
C7 C 0.07339(11) 0.35434(7) 0.44249(11) 0.0209(2) Uani 1 1 d . . . . .
H4 H 0.142933 0.394375 0.501842 0.025 Uiso 1 1 calc R U . . .
C8 C -0.03735(11) 0.38073(7) 0.31257(12) 0.0234(2) Uani 1 1 d . . . . .
C9 C -0.13792(12) 0.32061(8) 0.22380(12) 0.0269(3) Uani 1 1 d . . . . .
H2 H -0.210811 0.337071 0.131704 0.032 Uiso 1 1 calc R U . . .
C10 C -0.13190(11) 0.23834(7) 0.26882(12) 0.0253(3) Uani 1 1 d . . . . .
H5 H -0.202840 0.199040 0.209303 0.030 Uiso 1 1 calc R U . . .
C11 C -0.02224(11) 0.21204(7) 0.40146(11) 0.0204(2) Uani 1 1 d . . . . .
C12 C -0.02045(11) 0.12460(7) 0.44743(11) 0.0205(2) Uani 1 1 d . . . . .
C13 C -0.05294(12) 0.47244(7) 0.26804(13) 0.0295(3) Uani 1 1 d . . . . .
H7 H -0.101615 0.503362 0.311655 0.044 Uiso 1 1 calc R U . . .
H8 H -0.108462 0.476416 0.163342 0.044 Uiso 1 1 calc R U . . .
H6 H 0.041127 0.497221 0.300161 0.044 Uiso 1 1 calc R U . . .
C14 C 0.31776(11) 0.29864(6) 0.71985(11) 0.0196(2) Uani 1 1 d . . . . .
C15 C 0.32431(12) 0.32038(7) 0.84961(12) 0.0267(3) Uani 1 1 d . . . . .
H9 H 0.255677 0.298551 0.873065 0.032 Uiso 1 1 calc R U . . .
C16 C 0.43058(14) 0.37387(8) 0.94541(13) 0.0334(3) Uani 1 1 d . . . . .
H10 H 0.434877 0.387918 1.034301 0.040 Uiso 1 1 calc R U . . .
C17 C 0.52963(12) 0.40648(7) 0.91141(13) 0.0300(3) Uani 1 1 d . . . . .
H11 H 0.601605 0.443429 0.976486 0.036 Uiso 1 1 calc R U . . .
C18 C 0.52430(12) 0.38539(8) 0.78232(13) 0.0297(3) Uani 1 1 d . . . . .
H13 H 0.593018 0.407459 0.759198 0.036 Uiso 1 1 calc R U . . .
C19 C 0.41817(12) 0.33189(7) 0.68684(12) 0.0269(3) Uani 1 1 d . . . . .
H12 H 0.414267 0.317915 0.598098 0.032 Uiso 1 1 calc R U . . .

loop_
_atom_site_aniso_label
_atom_site_aniso_U_11
_atom_site_aniso_U_22
_atom_site_aniso_U_33
_atom_site_aniso_U_23
_atom_site_aniso_U_13
_atom_site_aniso_U_12
O1 0.0178(4) 0.0290(4) 0.0254(4) 0.0086(3) 0.0080(3) 0.0015(3)
O2 0.0191(4) 0.0187(4) 0.0310(4) -0.0029(3) 0.0045(3) -0.0017(3)
O3 0.0238(4) 0.0284(4) 0.0258(4) 0.0080(3) 0.0090(3) -0.0020(3)
N1 0.0199(4) 0.0155(4) 0.0226(5) 0.0008(3) 0.0074(4) -0.0004(3)
C1 0.0229(6) 0.0653(10) 0.0377(7) 0.0132(6) 0.0125(5) 0.0066(6)
C2 0.0200(5) 0.0356(6) 0.0235(6) 0.0086(5) 0.0064(4) 0.0050(5)
C3 0.0202(5) 0.0179(5) 0.0191(5) -0.0022(4) 0.0089(4) -0.0010(4)
C4 0.0181(5) 0.0206(5) 0.0184(5) -0.0007(4) 0.0087(4) -0.0011(4)
C5 0.0189(5) 0.0209(5) 0.0187(5) -0.0001(4) 0.0100(4) -0.0008(4)
C6 0.0182(5) 0.0203(5) 0.0200(5) -0.0010(4) 0.0106(4) 0.0005(4)
C7 0.0196(5) 0.0210(5) 0.0234(5) -0.0004(4) 0.0112(4) -0.0012(4)
C8 0.0227(5) 0.0235(6) 0.0268(6) 0.0042(4) 0.0141(5) 0.0036(4)
C9 0.0222(5) 0.0298(6) 0.0223(5) 0.0044(4) 0.0056(4) 0.0048(5)
C10 0.0207(5) 0.0244(6) 0.0243(5) -0.0023(4) 0.0057(4) 0.0002(4)
C11 0.0184(5) 0.0204(5) 0.0219(5) -0.0010(4) 0.0094(4) 0.0017(4)
C12 0.0179(5) 0.0196(5) 0.0230(5) -0.0032(4) 0.0089(4) 0.0007(4)
C13 0.0279(6) 0.0257(6) 0.0338(6) 0.0090(5) 0.0139(5) 0.0044(5)
C14 0.0195(5) 0.0167(5) 0.0188(5) 0.0025(4) 0.0061(4) 0.0015(4)
C15 0.0296(6) 0.0273(6) 0.0250(6) -0.0019(4) 0.0145(5) -0.0034(5)
C16 0.0399(7) 0.0332(7) 0.0229(6) -0.0075(5) 0.0119(5) -0.0043(5)
C17 0.0256(6) 0.0222(6) 0.0274(6) -0.0029(4) 0.0010(5) -0.0031(4)
C18 0.0245(6) 0.0286(6) 0.0318(6) 0.0005(5) 0.0101(5) -0.0073(5)
C19 0.0274(6) 0.0297(6) 0.0229(5) -0.0021(4) 0.0117(5) -0.0068(5)

loop_
_atom_type_symbol
_atom_type_description
_atom_type_scat_dispersion_real
_atom_type_scat_dispersion_imag
_atom_type_scat_source
C C 0.0181 0.0091 'International Tables Vol C Tables 4.2.6.8 and 6.1.1.4'
H H 0.0000 0.0000 'International Tables Vol C Tables 4.2.6.8 and 6.1.1.4'
N N 0.0311 0.0180 'International Tables Vol C Tables 4.2.6.8 and 6.1.1.4'
O O 0.0492 0.0322 'International Tables Vol C Tables 4.2.6.8 and 6.1.1.4'

loop_
_geom_angle_atom_site_label_1
_geom_angle_atom_site_label_2
_geom_angle_atom_site_label_3
_geom_angle
_geom_angle_site_symmetry_1
_geom_angle_site_symmetry_3
_geom_angle_publ_flag
C3 O1 C2 115.81(8) . . ?
C12 N1 C4 124.31(9) . . ?
C12 N1 H1N 116.8(9) . . ?
C4 N1 H1N 118.8(9) . . ?
C2 C1 H16 109.5 . . ?
C2 C1 H1 109.5 . . ?
H16 C1 H1 109.5 . . ?
C2 C1 H3 109.5 . . ?
H16 C1 H3 109.5 . . ?
H1 C1 H3 109.5 . . ?
O1 C2 C1 107.16(9) . . ?
O1 C2 H14 110.3 . . ?
C1 C2 H14 110.3 . . ?
O1 C2 H15 110.3 . . ?
C1 C2 H15 110.3 . . ?
H14 C2 H15 108.5 . . ?
O3 C3 O1 125.02(10) . . ?
O3 C3 C4 122.80(9) . . ?
O1 C3 C4 112.12(8) . . ?
C5 C4 N1 122.03(9) . . ?
C5 C4 C3 125.82(9) . . ?
N1 C4 C3 112.12(9) . . ?
C4 C5 C6 117.80(9) . . ?
C4 C5 C14 121.11(9) . . ?
C6 C5 C14 121.04(9) . . ?
C7 C6 C11 118.16(9) . . ?
C7 C6 C5 122.68(9) . . ?
C11 C6 C5 119.15(9) . . ?
C8 C7 C6 121.64(10) . . ?
C8 C7 H4 119.2 . . ?
C6 C7 H4 119.2 . . ?
C7 C8 C9 118.80(10) . . ?
C7 C8 C13 120.97(10) . . ?
C9 C8 C13 120.21(10) . . ?
C10 C9 C8 120.72(10) . . ?
C10 C9 H2 119.6 . . ?
C8 C9 H2 119.6 . . ?
C9 C10 C11 120.50(10) . . ?
C9 C10 H5 119.7 . . ?
C11 C10 H5 119.7 . . ?
C10 C11 C6 119.98(10) . . ?
C10 C11 C12 119.15(10) . . ?
C6 C11 C12 120.87(9) . . ?
O2 C12 N1 121.01(10) . . ?
O2 C12 C11 123.49(10) . . ?
N1 C12 C11 115.50(9) . . ?
C8 C13 H7 109.5 . . ?
C8 C13 H8 109.5 . . ?
H7 C13 H8 109.5 . . ?
C8 C13 H6 109.5 . . ?
H7 C13 H6 109.5 . . ?
H8 C13 H6 109.5 . . ?
C19 C14 C15 118.89(10) . . ?
C19 C14 C5 121.68(9) . . ?
C15 C14 C5 119.42(9) . . ?
C14 C15 C16 120.52(11) . . ?
C14 C15 H9 119.7 . . ?
C16 C15 H9 119.7 . . ?
C17 C16 C15 120.04(11) . . ?
C17 C16 H10 120.0 . . ?
C15 C16 H10 120.0 . . ?
C16 C17 C18 120.05(11) . . ?
C16 C17 H11 120.0 . . ?
C18 C17 H11 120.0 . . ?
C17 C18 C19 119.83(11) . . ?
C17 C18 H13 120.1 . . ?
C19 C18 H13 120.1 . . ?
C14 C19 C18 120.66(11) . . ?
C14 C19 H12 119.7 . . ?
C18 C19 H12 119.7 . . ?

loop_
_geom_bond_atom_site_label_1
_geom_bond_atom_site_label_2
_geom_bond_distance
_geom_bond_site_symmetry_2
_geom_bond_publ_flag
O1 C3 1.3278(13) . ?
O1 C2 1.4591(13) . ?
O2 C12 1.2413(13) . ?
O3 C3 1.2031(13) . ?
N1 C12 1.3616(14) . ?
N1 C4 1.3836(13) . ?
N1 H1N 0.857(15) . ?
C1 C2 1.4888(17) . ?
C1 H16 0.9800 . ?
C1 H1 0.9800 . ?
C1 H3 0.9800 . ?
C2 H14 0.9900 . ?
C2 H15 0.9900 . ?
C3 C4 1.4996(14) . ?
C4 C5 1.3597(15) . ?
C5 C6 1.4542(14) . ?
C5 C14 1.4927(14) . ?
C6 C7 1.4078(15) . ?
C6 C11 1.4128(15) . ?
C7 C8 1.3847(15) . ?
C7 H4 0.9500 . ?
C8 C9 1.4064(16) . ?
C8 C13 1.5065(15) . ?
C9 C10 1.3740(17) . ?
C9 H2 0.9500 . ?
C10 C11 1.3973(15) . ?
C10 H5 0.9500 . ?
C11 C12 1.4605(15) . ?
C13 H7 0.9800 . ?
C13 H8 0.9800 . ?
C13 H6 0.9800 . ?
C14 C19 1.3887(16) . ?
C14 C15 1.3902(16) . ?
C15 C16 1.3913(17) . ?
C15 H9 0.9500 . ?
C16 C17 1.3786(19) . ?
C16 H10 0.9500 . ?
C17 C18 1.3863(18) . ?
C17 H11 0.9500 . ?
C18 C19 1.3897(16) . ?
C18 H13 0.9500 . ?
C19 H12 0.9500 . ?

loop_
_geom_torsion_atom_site_label_1
_geom_torsion_atom_site_label_2
_geom_torsion_atom_site_label_3
_geom_torsion_atom_site_label_4
_geom_torsion
_geom_torsion_site_symmetry_1
_geom_torsion_site_symmetry_2
_geom_torsion_site_symmetry_3
_geom_torsion_site_symmetry_4
_geom_torsion_publ_flag
C3 O1 C2 C1 166.85(11) . . . . ?
C2 O1 C3 O3 -2.53(15) . . . . ?
C2 O1 C3 C4 -179.86(9) . . . . ?
C12 N1 C4 C5 1.58(16) . . . . ?
C12 N1 C4 C3 179.90(9) . . . . ?
O3 C3 C4 C5 138.93(11) . . . . ?
O1 C3 C4 C5 -43.66(14) . . . . ?
O3 C3 C4 N1 -39.31(14) . . . . ?
O1 C3 C4 N1 138.10(9) . . . . ?
N1 C4 C5 C6 -3.58(15) . . . . ?
C3 C4 C5 C6 178.35(9) . . . . ?
N1 C4 C5 C14 173.89(9) . . . . ?
C3 C4 C5 C14 -4.19(16) . . . . ?
C4 C5 C6 C7 -178.52(9) . . . . ?
C14 C5 C6 C7 4.02(15) . . . . ?
C4 C5 C6 C11 0.37(14) . . . . ?
C14 C5 C6 C11 -177.09(9) . . . . ?
C11 C6 C7 C8 -2.51(15) . . . . ?
C5 C6 C7 C8 176.39(9) . . . . ?
C6 C7 C8 C9 -1.53(16) . . . . ?
C6 C7 C8 C13 176.81(10) . . . . ?
C7 C8 C9 C10 4.13(17) . . . . ?
C13 C8 C9 C10 -174.22(11) . . . . ?
C8 C9 C10 C11 -2.59(18) . . . . ?
C9 C10 C11 C6 -1.58(17) . . . . ?
C9 C10 C11 C12 178.79(10) . . . . ?
C7 C6 C11 C10 4.07(15) . . . . ?
C5 C6 C11 C10 -174.87(9) . . . . ?
C7 C6 C11 C12 -176.31(9) . . . . ?
C5 C6 C11 C12 4.75(15) . . . . ?
C4 N1 C12 O2 -177.02(10) . . . . ?
C4 N1 C12 C11 3.50(15) . . . . ?
C10 C11 C12 O2 -6.39(16) . . . . ?
C6 C11 C12 O2 173.98(10) . . . . ?
C10 C11 C12 N1 173.07(9) . . . . ?
C6 C11 C12 N1 -6.56(14) . . . . ?
C4 C5 C14 C19 108.98(12) . . . . ?
C6 C5 C14 C19 -73.64(13) . . . . ?
C4 C5 C14 C15 -70.03(14) . . . . ?
C6 C5 C14 C15 107.36(12) . . . . ?
C19 C14 C15 C16 -0.65(17) . . . . ?
C5 C14 C15 C16 178.38(10) . . . . ?
C14 C15 C16 C17 0.67(18) . . . . ?
C15 C16 C17 C18 -0.61(18) . . . . ?
C16 C17 C18 C19 0.54(18) . . . . ?
C15 C14 C19 C18 0.58(17) . . . . ?
C5 C14 C19 C18 -178.43(10) . . . . ?
C17 C18 C19 C14 -0.53(18) . . . . ?
